data_7123897
loop_
_publ_author_name
'Hong, Chang Seop'
'Song, Jeong Hwa'
'Kim, Dae Won'
'Kang, Dong Won'
'Lee, Woo Ram'

_publ_section_title
;
 Humidity-triggered single-crystal-to-single-crystal structural
 transformations in a Zn(II) coordination polymer displaying unusual
 activation energy change in proton conductivity
;
_journal_name_full 'Chemical Communications'
_journal_paper_doi 10.1039/C9CC04474D
_journal_year 2019
_chemical_formula_sum 'C7 H13 O10 S Zn0.5'
_chemical_formula_weight 321.92
_space_group_crystal_system triclinic
_space_group_IT_number 2
_space_group_name_Hall '-P 1'
_space_group_name_H-M_alt 'P -1'
_symmetry_space_group_name_Hall '-P 1'
_symmetry_space_group_name_H-M 'P -1'
_atom_sites_solution_hydrogens difmap
_audit_creation_method SHELXL-2017/1
_audit_update_record
;
2019-06-05 deposited with the CCDC.    2019-07-22 downloaded from the CCDC.
;
_cell_angle_alpha 74.22(3)
_cell_angle_beta 88.27(3)
_cell_angle_gamma 77.73(3)
_cell_formula_units_Z 2
_cell_length_a 6.5970(13)
_cell_length_b 7.4350(15)
_cell_length_c 13.278(3)
_cell_measurement_reflns_used 13405
_cell_measurement_temperature 100(2)
_cell_measurement_theta_max 33.7489
_cell_measurement_theta_min 0.40107
_cell_volume 612.1(3)
_computing_cell_refinement HKL3000
_computing_data_collection 'PAL ADSC Quantum-210'
_computing_data_reduction HKL3000
_computing_molecular_graphics WingX
_computing_publication_material WingX
_computing_structure_refinement 'SHELXL-2017/1 (Sheldrick, 2017)'
_computing_structure_solution SHELXTL
_diffrn_ambient_temperature 100(2)
_diffrn_measured_fraction_theta_full 0.916
_diffrn_measured_fraction_theta_max 0.738
_diffrn_measurement_device_type 'CCD area detector'
_diffrn_measurement_method 'phi scans'
_diffrn_radiation_type synchrotron
_diffrn_radiation_wavelength 0.850
_diffrn_reflns_av_R_equivalents 0.0428
_diffrn_reflns_av_unetI/netI 0.0452
_diffrn_reflns_Laue_measured_fraction_full 0.916
_diffrn_reflns_Laue_measured_fraction_max 0.738
_diffrn_reflns_limit_h_max 10
_diffrn_reflns_limit_h_min -10
_diffrn_reflns_limit_k_max 10
_diffrn_reflns_limit_k_min -10
_diffrn_reflns_limit_l_max 18
_diffrn_reflns_limit_l_min -18
_diffrn_reflns_number 7149
_diffrn_reflns_point_group_measured_fraction_full 0.916
_diffrn_reflns_point_group_measured_fraction_max 0.738
_diffrn_reflns_theta_full 30.664
_diffrn_reflns_theta_max 41.744
_diffrn_reflns_theta_min 1.907
_diffrn_source 'bending magnet beamline'
_exptl_absorpt_coefficient_mu 1.266
_exptl_absorpt_correction_T_max 0.8838
_exptl_absorpt_correction_T_min 0.8328
_exptl_absorpt_correction_type empirical
_exptl_absorpt_process_details HKL3000-Scalepack
_exptl_crystal_colour colorless
_exptl_crystal_density_diffrn 1.746
_exptl_crystal_description plate
_exptl_crystal_F_000 332
_exptl_crystal_size_max 0.150
_exptl_crystal_size_mid 0.100
_exptl_crystal_size_min 0.100
_refine_diff_density_max 1.011
_refine_diff_density_min -1.467
_refine_diff_density_rms 0.180
_refine_ls_extinction_method none
_refine_ls_goodness_of_fit_ref 1.096
_refine_ls_hydrogen_treatment mixed
_refine_ls_matrix_type full
_refine_ls_number_parameters 189
_refine_ls_number_reflns 3646
_refine_ls_number_restraints 0
_refine_ls_restrained_S_all 1.096
_refine_ls_R_factor_all 0.0546
_refine_ls_R_factor_gt 0.0499
_refine_ls_shift/su_max 0.000
_refine_ls_shift/su_mean 0.000
_refine_ls_structure_factor_coef Fsqd
_refine_ls_weighting_details 'w=1/[\s^2^(Fo^2^)+(0.1138P)^2^+0.3201P] where P=(Fo^2^+2Fc^2^)/3'
_refine_ls_weighting_scheme calc
_refine_ls_wR_factor_gt 0.1519
_refine_ls_wR_factor_ref 0.1566
_reflns_Friedel_coverage 0.000
_reflns_number_gt 3520
_reflns_number_total 3646
_reflns_threshold_expression 'I > 2\s(I)'
_cod_data_source_file c9cc04474d2.cif
_cod_data_source_block complex2
_cod_depositor_comments
;
The following automatic conversions were performed:

'_exptl_absorpt_correction_type' value 'Empirical' changed to
'empirical' according to
/home/data/users/saulius/crontab/automatic-downloads/rss-feeds/RSC/lib/dictionaries/cif_core.dic
dictionary named 'cif_core.dic' version 2.4.2 from 2011-04-26.

Automatic conversion script
Id: cif_fix_values 4973 2017-02-22 13:04:09Z antanas 
;
_cod_original_cell_volume 612.2(2)
_cod_original_formula_sum 'C7 H13 O10 S Zn0.50'
_cod_database_code 7123897
_shelx_shelxl_version_number 2017/1
_shelx_space_group_comment
;
The symmetry employed for this shelxl refinement is uniquely defined
by the following loop, which should always be used as a source of
symmetry information in preference to the above space-group names.
They are only intended as comments.
;
_shelx_estimated_absorpt_t_min 0.833
_shelx_estimated_absorpt_t_max 0.884

loop_
_space_group_symop_operation_xyz
'x, y, z'
'-x, -y, -z'

loop_
_atom_site_label
_atom_site_type_symbol
_atom_site_fract_x
_atom_site_fract_y
_atom_site_fract_z
_atom_site_U_iso_or_equiv
_atom_site_adp_type
_atom_site_occupancy
_atom_site_site_symmetry_order
_atom_site_calc_flag
_atom_site_refinement_flags_posn
_atom_site_refinement_flags_occupancy
C1 C 0.7144(3) 1.0097(3) 0.82896(13) 0.0126(3) Uani 1 1 d . .
C2 C 0.7428(3) 0.8536(3) 0.91616(14) 0.0131(3) Uani 1 1 d . .
C3 C 0.7603(3) 0.8796(3) 1.01598(13) 0.0131(3) Uani 1 1 d . .
C4 C 0.7517(3) 1.0645(3) 1.02662(14) 0.0139(3) Uani 1 1 d . .
C5 C 0.7184(3) 1.2220(3) 0.93728(15) 0.0150(3) Uani 1 1 d . .
C6 C 0.6997(3) 1.1945(3) 0.83956(14) 0.0142(3) Uani 1 1 d . .
C7 C 0.7869(3) 0.7168(3) 1.11052(14) 0.0144(3) Uani 1 1 d . .
S1 S 0.71653(6) 0.97613(6) 0.70250(3) 0.01162(13) Uani 1 1 d . .
O1 O 0.6553(2) 0.7938(2) 0.71406(11) 0.0161(3) Uani 1 1 d . .
O2 O 0.9313(2) 0.9677(2) 0.66868(11) 0.0155(3) Uani 1 1 d . .
O3 O 0.5733(2) 1.1402(2) 0.63690(11) 0.0161(3) Uani 1 1 d . .
O4 O 0.7750(2) 0.5514(2) 1.09537(11) 0.0177(3) Uani 1 1 d . .
O5 O 0.8164(2) 0.7356(2) 1.19815(11) 0.0175(3) Uani 1 1 d . .
O6 O 0.7721(2) 1.0997(2) 1.11949(11) 0.0179(3) Uani 1 1 d . .
Zn1 Zn 0.000000 0.500000 0.500000 0.01121(12) Uani 1 2 d S P
O7 O 0.1652(2) 0.2182(2) 0.55322(11) 0.0164(3) Uani 1 1 d . .
O8 O 0.2673(2) 0.5902(2) 0.52662(11) 0.0158(3) Uani 1 1 d . .
O9 O -0.0989(2) 0.4961(2) 0.64950(10) 0.0150(3) Uani 1 1 d . .
H1 H 0.752(5) 0.718(5) 0.912(2) 0.016(7) Uiso 1 1 d . .
H2 H 0.706(5) 1.350(5) 0.942(2) 0.018(7) Uiso 1 1 d . .
H3 H 0.673(6) 1.316(5) 0.774(3) 0.025(8) Uiso 1 1 d . .
H4 H 0.773(7) 0.451(7) 1.162(4) 0.047(12) Uiso 1 1 d . .
H5 H 0.774(7) 0.989(6) 1.170(3) 0.039(10) Uiso 1 1 d . .
O10 O 0.2772(2) 0.6806(2) 0.71917(11) 0.0154(3) Uani 1 1 d . .

loop_
_atom_site_aniso_label
_atom_site_aniso_U_11
_atom_site_aniso_U_22
_atom_site_aniso_U_33
_atom_site_aniso_U_23
_atom_site_aniso_U_13
_atom_site_aniso_U_12
C1 0.0104(6) 0.0156(8) 0.0103(7) -0.0025(5) -0.0009(5) -0.0007(6)
C2 0.0113(7) 0.0148(8) 0.0119(7) -0.0025(5) -0.0015(5) -0.0016(6)
C3 0.0111(7) 0.0161(8) 0.0107(7) -0.0017(5) -0.0011(5) -0.0019(6)
C4 0.0093(6) 0.0193(8) 0.0130(7) -0.0051(6) -0.0015(5) -0.0020(6)
C5 0.0141(7) 0.0138(8) 0.0171(8) -0.0041(6) -0.0008(6) -0.0032(6)
C6 0.0128(7) 0.0147(8) 0.0140(7) -0.0013(6) -0.0006(6) -0.0037(6)
C7 0.0112(7) 0.0178(8) 0.0118(7) -0.0020(6) -0.0007(5) -0.0004(6)
S1 0.0096(2) 0.0143(2) 0.0094(2) -0.00133(15) -0.00058(14) -0.00127(17)
O1 0.0168(6) 0.0173(7) 0.0151(6) -0.0056(5) 0.0010(5) -0.0041(5)
O2 0.0106(5) 0.0190(7) 0.0145(6) -0.0014(5) 0.0018(4) -0.0021(5)
O3 0.0132(6) 0.0194(7) 0.0119(6) -0.0001(5) -0.0023(4) -0.0003(5)
O4 0.0232(7) 0.0150(6) 0.0122(6) -0.0007(4) -0.0010(5) -0.0022(6)
O5 0.0175(6) 0.0228(7) 0.0103(6) -0.0023(5) -0.0024(5) -0.0027(6)
O6 0.0201(6) 0.0213(7) 0.0140(6) -0.0074(5) -0.0019(5) -0.0043(6)
Zn1 0.01076(17) 0.01337(19) 0.00840(17) -0.00154(11) -0.00123(10) -0.00180(13)
O7 0.0135(6) 0.0164(6) 0.0171(6) -0.0008(5) -0.0020(5) -0.0029(5)
O8 0.0157(6) 0.0206(7) 0.0120(6) -0.0040(5) -0.0004(4) -0.0067(5)
O9 0.0160(6) 0.0165(6) 0.0109(6) -0.0026(4) -0.0010(4) -0.0011(5)
O10 0.0159(6) 0.0166(6) 0.0134(6) -0.0034(4) -0.0013(4) -0.0032(5)

loop_
_atom_type_symbol
_atom_type_description
_atom_type_scat_dispersion_real
_atom_type_scat_dispersion_imag
_atom_type_scat_source
C C 0.0033 0.0016 'International Tables Vol C Tables 4.2.6.8 and 6.1.1.4'
H H 0.0000 0.0000 'International Tables Vol C Tables 4.2.6.8 and 6.1.1.4'
O O 0.0106 0.0060 'International Tables Vol C Tables 4.2.6.8 and 6.1.1.4'
S S 0.1246 0.1234 'International Tables Vol C Tables 4.2.6.8 and 6.1.1.4'
Zn Zn 0.2839 1.4301 'International Tables Vol C Tables 4.2.6.8 and 6.1.1.4'

loop_
_geom_angle_atom_site_label_1
_geom_angle_atom_site_label_2
_geom_angle_atom_site_label_3
_geom_angle
_geom_angle_site_symmetry_1
_geom_angle_site_symmetry_3
C2 C1 C6 120.57(16) . .
C2 C1 S1 120.09(14) . .
C6 C1 S1 119.15(14) . .
C1 C2 C3 119.85(17) . .
C2 C3 C4 119.70(17) . .
C2 C3 C7 121.18(17) . .
C4 C3 C7 119.12(16) . .
O6 C4 C5 117.40(18) . .
O6 C4 C3 122.99(17) . .
C5 C4 C3 119.61(17) . .
C6 C5 C4 120.04(18) . .
C5 C6 C1 120.19(17) . .
O5 C7 O4 122.55(18) . .
O5 C7 C3 121.81(18) . .
O4 C7 C3 115.63(16) . .
O3 S1 O1 113.80(9) . .
O3 S1 O2 112.07(9) . .
O1 S1 O2 111.43(9) . .
O3 S1 C1 106.93(9) . .
O1 S1 C1 106.25(9) . .
O2 S1 C1 105.75(9) . .
O9 Zn1 O9 180.0 . 2_566
O9 Zn1 O7 89.35(6) . 2_566
O9 Zn1 O7 90.65(6) 2_566 2_566
O9 Zn1 O7 90.65(6) . .
O9 Zn1 O7 89.35(6) 2_566 .
O7 Zn1 O7 180.00(5) 2_566 .
O9 Zn1 O8 91.51(6) . .
O9 Zn1 O8 88.49(6) 2_566 .
O7 Zn1 O8 91.49(6) 2_566 .
O7 Zn1 O8 88.51(6) . .
O9 Zn1 O8 88.49(6) . 2_566
O9 Zn1 O8 91.51(6) 2_566 2_566
O7 Zn1 O8 88.51(6) 2_566 2_566
O7 Zn1 O8 91.49(6) . 2_566
O8 Zn1 O8 180.0 . 2_566

loop_
_geom_bond_atom_site_label_1
_geom_bond_atom_site_label_2
_geom_bond_distance
_geom_bond_site_symmetry_2
C1 C2 1.383(3) .
C1 C6 1.401(3) .
C1 S1 1.7629(18) .
C2 C3 1.402(2) .
C3 C4 1.409(3) .
C3 C7 1.473(3) .
C4 O6 1.345(2) .
C4 C5 1.406(3) .
C5 C6 1.380(3) .
C7 O5 1.235(2) .
C7 O4 1.317(3) .
S1 O3 1.4564(16) .
S1 O1 1.4630(16) .
S1 O2 1.4668(14) .
Zn1 O9 2.0655(14) .
Zn1 O9 2.0655(14) 2_566
Zn1 O7 2.0849(17) 2_566
Zn1 O7 2.0849(17) .
Zn1 O8 2.0862(15) .
Zn1 O8 2.0863(15) 2_566
